data_7126356
loop_
_publ_author_name
'Huang, Guoling'
'Li, Jian'
'Ji, Xiaoliang'
'Chen, Lu'
'Liu, Qiang'
'Chen, Xiuwen'
'Huang, Yubing'
'Li, Yibiao'

_publ_section_title
;
 Access to 4-substituted isothiazoles through three-component cascade
 annulation and their application in C-H activation.
;
_journal_issue 43
_journal_name_full 'Chemical communications (Cambridge, England)'
_journal_page_first 5763
_journal_page_last 5766
_journal_paper_doi 10.1039/d0cc01100b
_journal_volume 56
_journal_year 2020
_chemical_formula_moiety 'C12 H8 N2 S2'
_chemical_formula_sum 'C12 H8 N2 S2'
_chemical_formula_weight 244.32
_space_group_crystal_system orthorhombic
_space_group_IT_number 61
_space_group_name_Hall '-P 2ac 2ab'
_space_group_name_H-M_alt 'P b c a'
_atom_sites_solution_hydrogens geom
_atom_sites_solution_primary dual
_audit_block_doi 10.5517/ccdc.csd.cc24dps1
_audit_creation_date 2018-06-06
_audit_creation_method
;
Olex2 1.2
(compiled 2018.05.29 svn.r3508 for OlexSys, GUI svn.r5506)
;
_audit_update_record
;
2020-01-17 deposited with the CCDC.	2020-04-08 downloaded from the CCDC.
;
_cell_angle_alpha 90
_cell_angle_beta 90
_cell_angle_gamma 90
_cell_formula_units_Z 8
_cell_length_a 6.0865(10)
_cell_length_b 17.576(4)
_cell_length_c 20.351(3)
_cell_measurement_reflns_used 1450
_cell_measurement_temperature 100.00(10)
_cell_measurement_theta_max 26.1200
_cell_measurement_theta_min 2.5040
_cell_volume 2177.1(7)
_computing_cell_refinement 'CrysAlisPro 1.171.38.43f (Rigaku OD, 2015)'
_computing_data_collection 'CrysAlisPro 1.171.38.43f (Rigaku OD, 2015)'
_computing_data_reduction 'CrysAlisPro 1.171.38.43f (Rigaku OD, 2015)'
_computing_molecular_graphics 'Olex2 (Dolomanov et al., 2009)'
_computing_publication_material 'Olex2 (Dolomanov et al., 2009)'
_computing_structure_refinement 'ShelXL (Sheldrick, 2015)'
_computing_structure_solution 'ShelXT (Sheldrick, 2015)'
_diffrn_ambient_environment N~2~
_diffrn_ambient_temperature 100.00(10)
_diffrn_detector 'CCD plate'
_diffrn_detector_area_resol_mean 5.2684
_diffrn_detector_type AtlasS2
_diffrn_measured_fraction_theta_full 0.997
_diffrn_measured_fraction_theta_max 0.997
_diffrn_measurement_details
;
List of Runs (angles in degrees, time in seconds):

  # Type    Start    End  Width  t~exp~   \w     \q     \k     \f   Frames
#--------------------------------------------------------------------------
  1  \w    -12.00  80.00   1.00    8.00    --   11.74  57.00 -30.00   92
  2  \w    -15.00  79.00   1.00    8.00    --   11.74  77.00  90.00   94
;
_diffrn_measurement_device 'four-circle diffractometer'
_diffrn_measurement_device_type 'SuperNova, Dual, Cu at zero, AtlasS2'
_diffrn_measurement_method '\w scans'
_diffrn_orient_matrix_type 'CrysAlisPro convention (1999,Acta A55,543-557)'
_diffrn_orient_matrix_UB_11 -0.0196707000
_diffrn_orient_matrix_UB_12 -0.0325613000
_diffrn_orient_matrix_UB_13 0.0195796000
_diffrn_orient_matrix_UB_21 -0.0094844000
_diffrn_orient_matrix_UB_22 0.0234285000
_diffrn_orient_matrix_UB_23 0.0282462000
_diffrn_orient_matrix_UB_31 -0.1147412000
_diffrn_orient_matrix_UB_32 0.0036093000
_diffrn_orient_matrix_UB_33 -0.0057308000
_diffrn_radiation_monochromator mirror
_diffrn_radiation_probe x-ray
_diffrn_radiation_type MoK\a
_diffrn_radiation_wavelength 0.71073
_diffrn_reflns_av_R_equivalents 0.0825
_diffrn_reflns_av_unetI/netI 0.0694
_diffrn_reflns_Laue_measured_fraction_full 0.997
_diffrn_reflns_Laue_measured_fraction_max 0.997
_diffrn_reflns_limit_h_max 7
_diffrn_reflns_limit_h_min -5
_diffrn_reflns_limit_k_max 20
_diffrn_reflns_limit_k_min -19
_diffrn_reflns_limit_l_max 23
_diffrn_reflns_limit_l_min -23
_diffrn_reflns_number 8203
_diffrn_reflns_point_group_measured_fraction_full 0.997
_diffrn_reflns_point_group_measured_fraction_max 0.997
_diffrn_reflns_theta_full 24.999
_diffrn_reflns_theta_max 24.999
_diffrn_reflns_theta_min 2.317
_diffrn_source 'micro-focus sealed X-ray tube'
_diffrn_source_type 'SuperNova (Mo) X-ray Source'
_exptl_absorpt_coefficient_mu 0.458
_exptl_absorpt_correction_T_max 1.00000
_exptl_absorpt_correction_T_min 0.31566
_exptl_absorpt_correction_type multi-scan
_exptl_absorpt_process_details
;
CrysAlisPro 1.171.38.43f (Rigaku Oxford Diffraction, 2015)
Empirical absorption correction using spherical harmonics,
 implemented in SCALE3 ABSPACK scaling algorithm.
;
_exptl_crystal_colour colourless
_exptl_crystal_colour_primary colourless
_exptl_crystal_density_diffrn 1.491
_exptl_crystal_description block
_exptl_crystal_F_000 1008
_exptl_crystal_size_max 0.13
_exptl_crystal_size_mid 0.12
_exptl_crystal_size_min 0.11
_refine_diff_density_max 0.614
_refine_diff_density_min -0.458
_refine_diff_density_rms 0.113
_refine_ls_extinction_method none
_refine_ls_goodness_of_fit_ref 1.022
_refine_ls_hydrogen_treatment constr
_refine_ls_matrix_type full
_refine_ls_number_parameters 145
_refine_ls_number_reflns 1914
_refine_ls_number_restraints 0
_refine_ls_restrained_S_all 1.022
_refine_ls_R_factor_all 0.0960
_refine_ls_R_factor_gt 0.0701
_refine_ls_shift/su_max 0.000
_refine_ls_shift/su_mean 0.000
_refine_ls_structure_factor_coef Fsqd
_refine_ls_weighting_details 'w=1/[\s^2^(Fo^2^)+(0.0974P)^2^+1.8875P] where P=(Fo^2^+2Fc^2^)/3'
_refine_ls_weighting_scheme calc
_refine_ls_wR_factor_gt 0.1640
_refine_ls_wR_factor_ref 0.1832
_reflns_Friedel_coverage 0.000
_reflns_number_gt 1403
_reflns_number_total 1914
_reflns_threshold_expression 'I > 2\s(I)'
_cod_data_source_file d0cc01100b2.cif
_cod_data_source_block 198
_cod_depositor_comments 'Adding full bibliography for 7126356--7126358.cif.'
_cod_database_code 7126356
_shelx_shelxl_version_number 2018/3
_shelx_space_group_comment
;
The symmetry employed for this shelxl refinement is uniquely defined
by the following loop, which should always be used as a source of
symmetry information in preference to the above space-group names.
They are only intended as comments.
;
_reflns_odcompleteness_completeness 99.19
_reflns_odcompleteness_iscentric 1
_reflns_odcompleteness_theta 26.32
_olex2_refinement_description
;
1. Fixed Uiso
 At 1.2 times of:
  All C(H) groups
2.a Aromatic/amide H refined with riding coordinates:
 C9(H9), C6(H6), C5(H5), C11(H11), C12(H12), C3(H3), C7(H7), C2(H2)
;
_olex2_submission_special_instructions 'No special instructions were received'
_oxdiff_exptl_absorpt_empirical_details
;
Empirical correction (ABSPACK) includes:
- Absorption correction using spherical harmonics
- Frame scaling
- Detector area scaling
;
_oxdiff_exptl_absorpt_empirical_full_max 2.905
_oxdiff_exptl_absorpt_empirical_full_min 0.644

loop_
_space_group_symop_operation_xyz
'x, y, z'
'-x+1/2, -y, z+1/2'
'-x, y+1/2, -z+1/2'
'x+1/2, -y+1/2, -z'
'-x, -y, -z'
'x-1/2, y, -z-1/2'
'x, -y-1/2, z-1/2'
'-x-1/2, y-1/2, z'

loop_
_atom_site_label
_atom_site_type_symbol
_atom_site_fract_x
_atom_site_fract_y
_atom_site_fract_z
_atom_site_U_iso_or_equiv
_atom_site_adp_type
_atom_site_occupancy
_atom_site_site_symmetry_order
_atom_site_calc_flag
_atom_site_refinement_flags_posn
_atom_site_refinement_flags_adp
_atom_site_refinement_flags_occupancy
_atom_site_disorder_assembly
_atom_site_disorder_group
S1 S -0.37081(19) 0.42140(7) 0.49937(5) 0.0243(4) Uani 1 1 d . . . . .
S2 S 0.9042(2) 0.15156(7) 0.68305(6) 0.0301(4) Uani 1 1 d . . . . .
N1 N -0.2868(6) 0.3330(2) 0.49216(17) 0.0257(9) Uani 1 1 d . . . . .
N2 N 0.6773(7) 0.1172(2) 0.64873(18) 0.0300(10) Uani 1 1 d . . . . .
C1 C -0.0361(7) 0.3871(2) 0.56553(19) 0.0200(10) Uani 1 1 d . . . . .
C10 C 0.6073(7) 0.2483(2) 0.6611(2) 0.0213(10) Uani 1 1 d . . . . .
C4 C 0.1594(7) 0.3859(2) 0.60958(19) 0.0187(10) Uani 1 1 d . . . . .
C9 C 0.2874(7) 0.3211(2) 0.61530(19) 0.0207(10) Uani 1 1 d . . . . .
H9 H 0.248509 0.278004 0.591483 0.025 Uiso 1 1 calc R . . . .
C8 C 0.4729(7) 0.3183(2) 0.65561(19) 0.0195(10) Uani 1 1 d . . . . .
C6 C 0.4024(7) 0.4494(3) 0.6858(2) 0.0229(10) Uani 1 1 d . . . . .
H6 H 0.441137 0.492523 0.709549 0.027 Uiso 1 1 calc R . . . .
C5 C 0.2176(7) 0.4511(2) 0.6458(2) 0.0225(10) Uani 1 1 d . . . . .
H5 H 0.132847 0.494963 0.642928 0.027 Uiso 1 1 calc R . . . .
C11 C 0.8151(8) 0.2421(3) 0.6870(2) 0.0250(11) Uani 1 1 d . . . . .
H11 H 0.895388 0.282384 0.704341 0.030 Uiso 1 1 calc R . . . .
C12 C 0.5383(8) 0.1739(3) 0.6405(2) 0.0265(11) Uani 1 1 d . . . . .
H12 H 0.400496 0.166021 0.621969 0.032 Uiso 1 1 calc R . . . .
C3 C -0.1099(7) 0.3226(3) 0.5287(2) 0.0249(11) Uani 1 1 d . . . . .
H3 H -0.037562 0.276005 0.530495 0.030 Uiso 1 1 calc R . . . .
C7 C 0.5299(8) 0.3843(2) 0.6907(2) 0.0230(11) Uani 1 1 d . . . . .
H7 H 0.653828 0.384333 0.717450 0.028 Uiso 1 1 calc R . . . .
C2 C -0.1714(7) 0.4479(2) 0.5535(2) 0.0229(10) Uani 1 1 d . . . . .
H2 H -0.156672 0.495987 0.571937 0.028 Uiso 1 1 calc R . . . .

loop_
_atom_site_aniso_label
_atom_site_aniso_U_11
_atom_site_aniso_U_22
_atom_site_aniso_U_33
_atom_site_aniso_U_23
_atom_site_aniso_U_13
_atom_site_aniso_U_12
S1 0.0284(7) 0.0262(7) 0.0182(6) -0.0002(5) -0.0019(5) 0.0025(5)
S2 0.0323(7) 0.0320(8) 0.0259(7) 0.0001(5) -0.0053(5) 0.0037(5)
N1 0.029(2) 0.030(2) 0.019(2) -0.0020(16) -0.0010(17) 0.0026(18)
N2 0.037(2) 0.032(2) 0.021(2) -0.0037(17) -0.0035(19) 0.0069(19)
C1 0.029(2) 0.021(2) 0.010(2) -0.0010(17) 0.0071(18) -0.0035(19)
C10 0.030(3) 0.028(3) 0.006(2) 0.0019(17) 0.005(2) -0.005(2)
C4 0.024(2) 0.023(2) 0.009(2) 0.0024(17) 0.0044(18) -0.0024(19)
C9 0.030(2) 0.022(3) 0.010(2) -0.0009(17) 0.0054(19) -0.003(2)
C8 0.025(2) 0.024(3) 0.009(2) 0.0007(18) 0.0015(18) -0.0006(19)
C6 0.032(3) 0.024(3) 0.013(2) -0.0017(18) 0.003(2) -0.008(2)
C5 0.033(3) 0.023(2) 0.011(2) -0.0007(18) 0.001(2) -0.001(2)
C11 0.034(3) 0.028(3) 0.013(2) -0.0007(18) 0.000(2) -0.003(2)
C12 0.028(3) 0.034(3) 0.017(2) -0.002(2) -0.002(2) 0.000(2)
C3 0.030(3) 0.027(3) 0.018(2) 0.000(2) 0.000(2) 0.006(2)
C7 0.030(3) 0.028(3) 0.011(2) 0.0010(18) -0.0005(19) -0.004(2)
C2 0.029(3) 0.025(3) 0.015(2) -0.0050(18) 0.001(2) 0.002(2)

loop_
_atom_type_symbol
_atom_type_description
_atom_type_scat_dispersion_real
_atom_type_scat_dispersion_imag
_atom_type_scat_source
C C 0.0033 0.0016 'International Tables Vol C Tables 4.2.6.8 and 6.1.1.4'
H H 0.0000 0.0000 'International Tables Vol C Tables 4.2.6.8 and 6.1.1.4'
N N 0.0061 0.0033 'International Tables Vol C Tables 4.2.6.8 and 6.1.1.4'
S S 0.1246 0.1234 'International Tables Vol C Tables 4.2.6.8 and 6.1.1.4'

loop_
_geom_angle_atom_site_label_1
_geom_angle_atom_site_label_2
_geom_angle_atom_site_label_3
_geom_angle
_geom_angle_site_symmetry_1
_geom_angle_site_symmetry_3
_geom_angle_publ_flag
N1 S1 C2 95.4(2) . . ?
N2 S2 C11 95.5(2) . . ?
C3 N1 S1 109.6(3) . . ?
C12 N2 S2 108.2(3) . . ?
C3 C1 C4 123.6(4) . . ?
C2 C1 C4 126.8(4) . . ?
C2 C1 C3 109.6(4) . . ?
C11 C10 C8 127.1(4) . . ?
C11 C10 C12 108.0(4) . . ?
C12 C10 C8 124.9(4) . . ?
C9 C4 C1 120.8(4) . . ?
C9 C4 C5 118.9(4) . . ?
C5 C4 C1 120.3(4) . . ?
C4 C9 C8 122.2(4) . . ?
C9 C8 C10 121.3(4) . . ?
C9 C8 C7 117.9(4) . . ?
C7 C8 C10 120.7(4) . . ?
C5 C6 C7 120.9(4) . . ?
C6 C5 C4 119.6(4) . . ?
C10 C11 S2 110.7(3) . . ?
N2 C12 C10 117.6(4) . . ?
N1 C3 C1 116.1(4) . . ?
C6 C7 C8 120.4(4) . . ?
C1 C2 S1 109.3(3) . . ?

loop_
_geom_bond_atom_site_label_1
_geom_bond_atom_site_label_2
_geom_bond_distance
_geom_bond_site_symmetry_2
_geom_bond_publ_flag
S1 N1 1.642(4) . ?
S1 C2 1.703(4) . ?
S2 N2 1.661(4) . ?
S2 C11 1.683(5) . ?
N1 C3 1.322(5) . ?
N2 C12 1.318(6) . ?
C1 C4 1.490(6) . ?
C1 C3 1.431(6) . ?
C1 C2 1.370(6) . ?
C10 C8 1.481(6) . ?
C10 C11 1.375(6) . ?
C10 C12 1.436(6) . ?
C4 C9 1.385(6) . ?
C4 C5 1.406(6) . ?
C9 C8 1.396(6) . ?
C8 C7 1.407(6) . ?
C6 C5 1.389(6) . ?
C6 C7 1.385(6) . ?
